data_2233188
loop_
_publ_author_name
'Li, Wenming'
'Li, Xiaobo'
'Duan, Yuqing'
'Deng, Zhirong'
'Wang, Runling'

_publ_section_title
;
 1-(2-Hydroxy-3,5-dimethoxyphenyl)ethanone
;
_journal_coeditor_code HG5147
_journal_issue 1
_journal_name_full 'Acta Crystallographica Section E'
_journal_page_first o116
_journal_paper_doi 10.1107/S1600536811052974
_journal_volume 68
_journal_year 2012
_chemical_formula_iupac 'C10 H12 O4'
_chemical_formula_moiety 'C10 H12 O4'
_chemical_formula_sum 'C10 H12 O4'
_chemical_formula_weight 196.20
_chemical_name_systematic
;
1-(2-Hydroxy-3,5-dimethoxyphenyl)ethanone
;
_space_group_IT_number 14
_symmetry_cell_setting monoclinic
_symmetry_space_group_name_Hall '-P 2yn'
_symmetry_space_group_name_H-M 'P 1 21/n 1'
_atom_sites_solution_hydrogens geom
_atom_sites_solution_primary direct
_atom_sites_solution_secondary difmap
_audit_creation_method SHELXL-97
_cell_angle_alpha 90.00
_cell_angle_beta 91.416(10)
_cell_angle_gamma 90.00
_cell_formula_units_Z 4
_cell_length_a 7.733(4)
_cell_length_b 8.059(4)
_cell_length_c 14.851(7)
_cell_measurement_reflns_used 3101
_cell_measurement_temperature 113(2)
_cell_measurement_theta_max 27.9
_cell_measurement_theta_min 1.4
_cell_volume 925.2(8)
_computing_cell_refinement '<i>CrystalClear-SM Expert</i> (Rigaku/MSC, 2009)'
_computing_data_collection '<i>CrystalClear-SM Expert</i> (Rigaku/MSC, 2009)'
_computing_data_reduction '<i>CrystalClear-SM Expert</i> (Rigaku/MSC, 2009)'
_computing_molecular_graphics 'SHELXTL (Sheldrick, 2008)'
_computing_publication_material 'SHELXTL (Sheldrick, 2008)'
_computing_structure_refinement 'SHELXL97 (Sheldrick, 2008)'
_computing_structure_solution 'SHELXS97 (Sheldrick, 2008)'
_diffrn_ambient_temperature 113(2)
_diffrn_detector_area_resol_mean 14.22
_diffrn_measured_fraction_theta_full 1.000
_diffrn_measured_fraction_theta_max 1.000
_diffrn_measurement_device_type 'Rigaku Saturn724 CCD'
_diffrn_measurement_method '\w and \f scans'
_diffrn_radiation_monochromator multilayer
_diffrn_radiation_source 'rotating anode'
_diffrn_radiation_type MoK\a
_diffrn_radiation_wavelength 0.71073
_diffrn_reflns_av_R_equivalents 0.0357
_diffrn_reflns_av_sigmaI/netI 0.0336
_diffrn_reflns_limit_h_max 10
_diffrn_reflns_limit_h_min -10
_diffrn_reflns_limit_k_max 10
_diffrn_reflns_limit_k_min -10
_diffrn_reflns_limit_l_max 19
_diffrn_reflns_limit_l_min -19
_diffrn_reflns_number 10288
_diffrn_reflns_theta_full 27.87
_diffrn_reflns_theta_max 27.87
_diffrn_reflns_theta_min 2.74
_diffrn_standards_decay_% 0
_diffrn_standards_interval_count 0
_diffrn_standards_interval_time 0
_diffrn_standards_number 0
_exptl_absorpt_coefficient_mu 0.109
_exptl_absorpt_correction_T_max 0.9870
_exptl_absorpt_correction_T_min 0.9722
_exptl_absorpt_correction_type multi-scan
_exptl_absorpt_process_details '(Crystalclear; Rigaku/MSC, 2009)'
_exptl_crystal_colour Colorless
_exptl_crystal_density_diffrn 1.408
_exptl_crystal_density_method 'not measured'
_exptl_crystal_description Prism
_exptl_crystal_F_000 416
_exptl_crystal_size_max 0.26
_exptl_crystal_size_mid 0.20
_exptl_crystal_size_min 0.12
_refine_diff_density_max 0.268
_refine_diff_density_min -0.251
_refine_ls_extinction_method none
_refine_ls_goodness_of_fit_ref 1.039
_refine_ls_hydrogen_treatment constr
_refine_ls_matrix_type full
_refine_ls_number_parameters 131
_refine_ls_number_reflns 2212
_refine_ls_number_restraints 0
_refine_ls_restrained_S_all 1.039
_refine_ls_R_factor_all 0.0480
_refine_ls_R_factor_gt 0.0348
_refine_ls_shift/su_max 0.003
_refine_ls_shift/su_mean 0.001
_refine_ls_structure_factor_coef Fsqd
_refine_ls_weighting_details 'calc w=1/[\s^2^(Fo^2^)+(0.0513P)^2^] where P=(Fo^2^+2Fc^2^)/3'
_refine_ls_weighting_scheme calc
_refine_ls_wR_factor_gt 0.0843
_refine_ls_wR_factor_ref 0.0906
_reflns_number_gt 1621
_reflns_number_total 2212
_reflns_threshold_expression I>2sigma(I)
_cod_data_source_file hg5147.cif
_cod_data_source_block I
_cod_original_cell_volume 925.3(7)
_cod_original_sg_symbol_H-M 'P 21/n'
_cod_database_code 2233188
_cod_database_fobs_code 2233188

loop_
_symmetry_equiv_pos_as_xyz
'x, y, z'
'-x+1/2, y+1/2, -z+1/2'
'-x, -y, -z'
'x-1/2, -y-1/2, z-1/2'

loop_
_atom_site_type_symbol
_atom_site_label
_atom_site_fract_x
_atom_site_fract_y
_atom_site_fract_z
_atom_site_U_iso_or_equiv
_atom_site_adp_type
_atom_site_calc_flag
_atom_site_refinement_flags
_atom_site_occupancy
_atom_site_symmetry_multiplicity
O O1 0.91994(10) 0.94416(10) 0.30478(5) 0.0250(2) Uani d . 1 1
O O2 1.34013(9) 0.60797(9) 0.45862(5) 0.0214(2) Uani d . 1 1
O O3 1.15055(10) 0.58744(9) 0.60098(5) 0.0211(2) Uani d . 1 1
H H3 1.0779 0.5817 0.6420 0.032 Uiso calc R 1 1
O O4 0.86931(10) 0.65890(10) 0.68062(5) 0.0244(2) Uani d . 1 1
C C1 0.75834(15) 1.03005(14) 0.30265(8) 0.0231(3) Uani d . 1 1
H H1A 0.6636 0.9496 0.3057 0.035 Uiso calc R 1 1
H H1B 0.7468 1.0937 0.2466 0.035 Uiso calc R 1 1
H H1C 0.7537 1.1058 0.3542 0.035 Uiso calc R 1 1
C C2 0.96176(14) 0.85633(13) 0.38174(7) 0.0183(2) Uani d . 1 1
C C3 1.12493(14) 0.77847(12) 0.37976(7) 0.0189(2) Uani d . 1 1
H H3A 1.1938 0.7880 0.3279 0.023 Uiso calc R 1 1
C C4 1.18437(14) 0.68864(13) 0.45298(7) 0.0175(2) Uani d . 1 1
C C5 1.08271(13) 0.67472(12) 0.53088(7) 0.0169(2) Uani d . 1 1
C C6 0.92014(13) 0.75150(12) 0.53199(7) 0.0171(2) Uani d . 1 1
C C7 0.85964(14) 0.84275(13) 0.45606(7) 0.0185(2) Uani d . 1 1
H H7 0.7492 0.8943 0.4564 0.022 Uiso calc R 1 1
C C8 1.44819(15) 0.62000(15) 0.38132(8) 0.0248(3) Uani d . 1 1
H H8A 1.3885 0.5701 0.3290 0.037 Uiso calc R 1 1
H H8B 1.5571 0.5611 0.3935 0.037 Uiso calc R 1 1
H H8C 1.4724 0.7370 0.3688 0.037 Uiso calc R 1 1
C C9 0.81400(14) 0.73530(13) 0.61314(7) 0.0196(2) Uani d . 1 1
C C10 0.63652(15) 0.81151(15) 0.61438(8) 0.0261(3) Uani d . 1 1
H H10A 0.5841 0.7892 0.6726 0.039 Uiso calc R 1 1
H H10B 0.5642 0.7633 0.5660 0.039 Uiso calc R 1 1
H H10C 0.6456 0.9316 0.6054 0.039 Uiso calc R 1 1

loop_
_atom_site_aniso_label
_atom_site_aniso_U_11
_atom_site_aniso_U_22
_atom_site_aniso_U_33
_atom_site_aniso_U_12
_atom_site_aniso_U_13
_atom_site_aniso_U_23
O1 0.0233(4) 0.0318(4) 0.0201(4) 0.0054(3) 0.0026(3) 0.0080(3)
O2 0.0161(4) 0.0290(4) 0.0192(4) 0.0037(3) 0.0035(3) 0.0023(3)
O3 0.0202(4) 0.0268(4) 0.0163(4) 0.0024(3) 0.0012(3) 0.0028(3)
O4 0.0248(4) 0.0308(5) 0.0177(4) 0.0009(3) 0.0024(3) 0.0011(3)
C1 0.0231(6) 0.0236(6) 0.0223(6) 0.0024(5) -0.0021(5) 0.0020(5)
C2 0.0206(6) 0.0183(5) 0.0160(5) -0.0019(4) -0.0008(4) 0.0005(4)
C3 0.0192(6) 0.0207(5) 0.0170(5) -0.0025(4) 0.0040(4) -0.0008(4)
C4 0.0154(5) 0.0181(5) 0.0192(5) -0.0006(4) 0.0010(4) -0.0029(4)
C5 0.0196(6) 0.0165(5) 0.0146(5) -0.0017(4) -0.0013(4) -0.0012(4)
C6 0.0185(6) 0.0172(5) 0.0158(5) -0.0020(4) 0.0022(4) -0.0027(4)
C7 0.0165(5) 0.0186(5) 0.0204(6) 0.0000(4) -0.0003(4) -0.0020(4)
C8 0.0189(6) 0.0310(6) 0.0249(6) 0.0022(5) 0.0081(5) 0.0031(5)
C9 0.0217(6) 0.0191(5) 0.0181(5) -0.0024(4) 0.0012(4) -0.0034(4)
C10 0.0238(6) 0.0314(6) 0.0234(6) 0.0046(5) 0.0060(5) 0.0008(5)

loop_
_atom_type_symbol
_atom_type_description
_atom_type_scat_dispersion_real
_atom_type_scat_dispersion_imag
_atom_type_scat_source
C C 0.0033 0.0016 'International Tables Vol C Tables 4.2.6.8 and 6.1.1.4'
H H 0.0000 0.0000 'International Tables Vol C Tables 4.2.6.8 and 6.1.1.4'
O O 0.0106 0.0060 'International Tables Vol C Tables 4.2.6.8 and 6.1.1.4'

loop_
_geom_angle_atom_site_label_1
_geom_angle_atom_site_label_2
_geom_angle_atom_site_label_3
_geom_angle
C2 O1 C1 117.07(9)
C4 O2 C8 116.50(9)
C5 O3 H3 109.5
O1 C1 H1A 109.5
O1 C1 H1B 109.5
H1A C1 H1B 109.5
O1 C1 H1C 109.5
H1A C1 H1C 109.5
H1B C1 H1C 109.5
O1 C2 C7 125.37(10)
O1 C2 C3 113.80(9)
C7 C2 C3 120.83(10)
C4 C3 C2 119.95(10)
C4 C3 H3A 120.0
C2 C3 H3A 120.0
O2 C4 C3 125.05(9)
O2 C4 C5 114.62(9)
C3 C4 C5 120.32(10)
O3 C5 C6 123.49(9)
O3 C5 C4 117.18(10)
C6 C5 C4 119.33(10)
C5 C6 C7 119.91(9)
C5 C6 C9 119.08(10)
C7 C6 C9 121.00(10)
C2 C7 C6 119.65(10)
C2 C7 H7 120.2
C6 C7 H7 120.2
O2 C8 H8A 109.5
O2 C8 H8B 109.5
H8A C8 H8B 109.5
O2 C8 H8C 109.5
H8A C8 H8C 109.5
H8B C8 H8C 109.5
O4 C9 C6 120.88(11)
O4 C9 C10 119.23(10)
C6 C9 C10 119.89(10)
C9 C10 H10A 109.5
C9 C10 H10B 109.5
H10A C10 H10B 109.5
C9 C10 H10C 109.5
H10A C10 H10C 109.5
H10B C10 H10C 109.5

loop_
_geom_bond_atom_site_label_1
_geom_bond_atom_site_label_2
_geom_bond_distance
O1 C2 1.3762(14)
O1 C1 1.4283(14)
O2 C4 1.3695(13)
O2 C8 1.4398(14)
O3 C5 1.3516(13)
O3 H3 0.8400
O4 C9 1.2430(14)
C1 H1A 0.9800
C1 H1B 0.9800
C1 H1C 0.9800
C2 C7 1.3773(16)
C2 C3 1.4102(16)
C3 C4 1.3758(16)
C3 H3A 0.9500
C4 C5 1.4192(15)
C5 C6 1.4016(15)
C6 C7 1.4161(16)
C6 C9 1.4806(16)
C7 H7 0.9500
C8 H8A 0.9800
C8 H8B 0.9800
C8 H8C 0.9800
C9 C10 1.5041(16)
C10 H10A 0.9800
C10 H10B 0.9800
C10 H10C 0.9800

loop_
_geom_hbond_atom_site_label_D
_geom_hbond_atom_site_label_H
_geom_hbond_atom_site_label_A
_geom_hbond_distance_DH
_geom_hbond_distance_HA
_geom_hbond_distance_DA
_geom_hbond_angle_DHA
O3 H3 O4 0.84 1.83 2.5666(14) 144.8

loop_
_geom_torsion_atom_site_label_1
_geom_torsion_atom_site_label_2
_geom_torsion_atom_site_label_3
_geom_torsion_atom_site_label_4
_geom_torsion
C1 O1 C2 C7 0.96(15)
C1 O1 C2 C3 -178.46(9)
O1 C2 C3 C4 178.95(9)
C7 C2 C3 C4 -0.50(16)
C8 O2 C4 C3 0.15(15)
C8 O2 C4 C5 -179.49(9)
C2 C3 C4 O2 179.97(9)
C2 C3 C4 C5 -0.41(16)
O2 C4 C5 O3 0.96(14)
C3 C4 C5 O3 -178.69(9)
O2 C4 C5 C6 -179.47(9)
C3 C4 C5 C6 0.87(15)
O3 C5 C6 C7 179.09(9)
C4 C5 C6 C7 -0.45(15)
O3 C5 C6 C9 -1.01(15)
C4 C5 C6 C9 179.46(9)
O1 C2 C7 C6 -178.46(10)
C3 C2 C7 C6 0.92(16)
C5 C6 C7 C2 -0.44(16)
C9 C6 C7 C2 179.66(9)
C5 C6 C9 O4 2.04(15)
C7 C6 C9 O4 -178.05(10)
C5 C6 C9 C10 -177.77(10)
C7 C6 C9 C10 2.13(15)

loop_
_cod_related_entry_id
_cod_related_entry_database
_cod_related_entry_code
1 ChemSpider 30657333
